data_4110921
loop_
_publ_author_name
'Louise K. Charkoudian'
'David M. Pham'
'Katherine J. Franz'

_publ_contact_author_address 'Department of Chemistry, Duke University, PO Box 90346, Durham, NC 27708'
_publ_contact_author_email katherine.franz@duke.edu
_publ_contact_author_name 'Katherine J. Franz'
_publ_section_title
;
 A Pro-Chelator Triggered by Hydrogen Peroxide Inhibits Iron-Promoted
 Hydroxyl Radical Formation
;
_journal_name_full 'Journal of the American Chemical Society'
_journal_page_first 12424
_journal_page_last 12425
_journal_paper_doi 10.1021/ja064806w
_journal_volume 128
_journal_year 2006
_chemical_formula_moiety 'C19 H22 B N3 O3'
_chemical_formula_sum 'C19 H22 B N3 O3'
_chemical_formula_weight 351.21
_chemical_name_common BSIH
_chemical_name_systematic
; 
 ? 
;
_space_group_IT_number 14
_symmetry_cell_setting monoclinic
_symmetry_space_group_name_Hall '-P 2ybc'
_symmetry_space_group_name_H-M 'P 1 21/c 1'
_atom_sites_solution_hydrogens geom
_atom_sites_solution_primary direct
_atom_sites_solution_secondary difmap
_audit_creation_method SHELXL-97
_cell_angle_alpha 90.00
_cell_angle_beta 97.444(3)
_cell_angle_gamma 90.00
_cell_formula_units_Z 4
_cell_length_a 12.0355(5)
_cell_length_b 18.2487(8)
_cell_length_c 8.5936(4)
_cell_measurement_reflns_used 1690
_cell_measurement_temperature 298(2)
_cell_measurement_theta_max 20.26
_cell_measurement_theta_min 2.64
_cell_volume 1871.52(14)
_computing_cell_refinement SAINT
_computing_data_collection 'Apex II 2.0 Rev.2 (Bruker, 2005)'
_computing_data_reduction 'SAINT 7.12A (Bruker, 2004)'
_computing_molecular_graphics 'SHELXTL 5.1, XP (Sheldrick, 1994)'
_computing_publication_material 'SHELXS-97 (Sheldrick, 1990)'
_computing_structure_refinement 'SHELXL-97 (Sheldrick, 1997)'
_computing_structure_solution 'SHELXS-97 (Sheldrick, 1990)'
_diffrn_ambient_temperature 298(2)
_diffrn_detector_area_resol_mean 8.3
_diffrn_measured_fraction_theta_full 0.999
_diffrn_measured_fraction_theta_max 0.999
_diffrn_measurement_device_type 'Bruker KAPPA Apex II'
_diffrn_measurement_method \w
_diffrn_radiation_monochromator graphite
_diffrn_radiation_source 'fine-focus sealed tube'
_diffrn_radiation_type MoK\a
_diffrn_radiation_wavelength 0.71073
_diffrn_reflns_av_R_equivalents 0.0000
_diffrn_reflns_av_sigmaI/netI 0.0534
_diffrn_reflns_limit_h_max 14
_diffrn_reflns_limit_h_min -14
_diffrn_reflns_limit_k_max 22
_diffrn_reflns_limit_k_min 0
_diffrn_reflns_limit_l_max 10
_diffrn_reflns_limit_l_min 0
_diffrn_reflns_number 3457
_diffrn_reflns_theta_full 25.43
_diffrn_reflns_theta_max 25.43
_diffrn_reflns_theta_min 2.04
_diffrn_standards_number 0
_exptl_absorpt_coefficient_mu 0.084
_exptl_absorpt_correction_T_max 0.9992
_exptl_absorpt_correction_T_min 0.9958
_exptl_absorpt_correction_type multi-scan
_exptl_absorpt_process_details 'SADABS 2.10 (Sheldrick, 2004)'
_exptl_crystal_colour translucent
_exptl_crystal_density_diffrn 1.246
_exptl_crystal_description plate
_exptl_crystal_F_000 744
_exptl_crystal_size_max 0.05
_exptl_crystal_size_mid 0.03
_exptl_crystal_size_min 0.01
_refine_diff_density_max 0.218
_refine_diff_density_min -0.192
_refine_diff_density_rms 0.032
_refine_ls_extinction_method none
_refine_ls_goodness_of_fit_ref 0.996
_refine_ls_hydrogen_treatment constr
_refine_ls_matrix_type full
_refine_ls_number_parameters 239
_refine_ls_number_reflns 3457
_refine_ls_number_restraints 0
_refine_ls_restrained_S_all 0.996
_refine_ls_R_factor_all 0.1192
_refine_ls_R_factor_gt 0.0521
_refine_ls_shift/su_max 0.000
_refine_ls_shift/su_mean 0.000
_refine_ls_structure_factor_coef Fsqd
_refine_ls_weighting_details 'calc w=1/[\s^2^(Fo^2^)+(0.0688P)^2^+0.0000P] where P=(Fo^2^+2Fc^2^)/3'
_refine_ls_weighting_scheme calc
_refine_ls_wR_factor_gt 0.1226
_refine_ls_wR_factor_ref 0.1424
_reflns_number_gt 1754
_reflns_number_total 3457
_reflns_threshold_expression I>2\s(I)
_cod_data_source_file ja064806wsi20060706_121125.cif
_cod_data_source_block dp228
_cod_original_sg_symbol_H-M 'P 21/c'
_cod_database_code 4110921

loop_
_symmetry_equiv_pos_as_xyz
'x, y, z'
'-x, y+1/2, -z+1/2'
'-x, -y, -z'
'x, -y-1/2, z-1/2'

loop_
_atom_site_label
_atom_site_type_symbol
_atom_site_fract_x
_atom_site_fract_y
_atom_site_fract_z
_atom_site_U_iso_or_equiv
_atom_site_adp_type
_atom_site_occupancy
_atom_site_symmetry_multiplicity
_atom_site_calc_flag
_atom_site_refinement_flags
O1 O 1.11734(13) 0.67791(9) 0.38912(19) 0.0612(5) Uani 1 1 d .
O2 O 0.85569(14) 0.90933(9) -0.1449(2) 0.0723(6) Uani 1 1 d .
O3 O 0.71372(17) 0.98626(11) -0.1275(2) 0.0914(7) Uani 1 1 d .
N1 N 1.46741(19) 0.65673(14) 0.1383(3) 0.0798(7) Uani 1 1 d .
N2 N 1.07158(15) 0.74658(10) 0.1704(2) 0.0511(5) Uani 1 1 d .
H2A H 1.0900 0.7619 0.0827 0.061 Uiso 1 1 calc R
N3 N 0.96963(15) 0.76562(10) 0.2171(2) 0.0504(5) Uani 1 1 d .
B1 B 0.7705(2) 0.92674(15) -0.0667(3) 0.0528(7) Uani 1 1 d .
C1 C 1.4098(2) 0.71465(16) 0.0820(3) 0.0711(8) Uani 1 1 d .
H1B H 1.4430 0.7455 0.0153 0.085 Uiso 1 1 calc R
C2 C 1.30429(19) 0.73260(13) 0.1148(3) 0.0555(7) Uani 1 1 d .
H2B H 1.2682 0.7742 0.0710 0.067 Uiso 1 1 calc R
C3 C 1.25265(19) 0.68797(13) 0.2138(3) 0.0484(6) Uani 1 1 d .
C4 C 1.3126(2) 0.62753(14) 0.2756(3) 0.0660(7) Uani 1 1 d .
H4A H 1.2824 0.5962 0.3444 0.079 Uiso 1 1 calc R
C5 C 1.4178(2) 0.61453(16) 0.2338(4) 0.0785(9) Uani 1 1 d .
H5A H 1.4564 0.5734 0.2756 0.094 Uiso 1 1 calc R
C6 C 1.1413(2) 0.70344(13) 0.2656(3) 0.0492(6) Uani 1 1 d .
C7 C 0.90674(19) 0.80522(12) 0.1200(3) 0.0479(6) Uani 1 1 d .
H7A H 0.9313 0.8204 0.0269 0.057 Uiso 1 1 calc R
C8 C 0.79539(19) 0.82672(13) 0.1560(3) 0.0489(6) Uani 1 1 d .
C9 C 0.73458(19) 0.88391(13) 0.0758(3) 0.0510(6) Uani 1 1 d .
C10 C 0.6313(2) 0.90198(15) 0.1237(3) 0.0677(8) Uani 1 1 d .
H10A H 0.5895 0.9400 0.0732 0.081 Uiso 1 1 calc R
C11 C 0.5897(2) 0.86512(18) 0.2433(4) 0.0783(9) Uani 1 1 d .
H11A H 0.5213 0.8788 0.2738 0.094 Uiso 1 1 calc R
C12 C 0.6492(2) 0.80811(18) 0.3177(3) 0.0773(9) Uani 1 1 d .
H12A H 0.6203 0.7824 0.3969 0.093 Uiso 1 1 calc R
C13 C 0.7507(2) 0.78918(15) 0.2754(3) 0.0633(7) Uani 1 1 d .
H13A H 0.7907 0.7507 0.3268 0.076 Uiso 1 1 calc R
C14 C 0.8638(2) 0.96191(14) -0.2698(3) 0.0608(7) Uani 1 1 d .
C15 C 0.7543(2) 1.00676(13) -0.2719(3) 0.0604(7) Uani 1 1 d .
C16 C 0.8777(3) 0.9207(2) -0.4170(4) 0.1266(15) Uani 1 1 d .
H16A H 0.9494 0.8969 -0.4050 0.190 Uiso 1 1 calc R
H16B H 0.8731 0.9543 -0.5037 0.190 Uiso 1 1 calc R
H16C H 0.8195 0.8847 -0.4367 0.190 Uiso 1 1 calc R
C17 C 0.9699(3) 1.00530(18) -0.2205(5) 0.1134(13) Uani 1 1 d .
H17A H 1.0317 0.9722 -0.1960 0.170 Uiso 1 1 calc R
H17B H 0.9608 1.0342 -0.1296 0.170 Uiso 1 1 calc R
H17C H 0.9844 1.0370 -0.3047 0.170 Uiso 1 1 calc R
C18 C 0.6639(3) 0.9862(2) -0.4022(4) 0.1028(11) Uani 1 1 d .
H18A H 0.5958 1.0113 -0.3881 0.154 Uiso 1 1 calc R
H18B H 0.6515 0.9343 -0.4005 0.154 Uiso 1 1 calc R
H18C H 0.6866 0.9999 -0.5013 0.154 Uiso 1 1 calc R
C19 C 0.7702(3) 1.08882(16) -0.2735(5) 0.1267(15) Uani 1 1 d .
H19A H 0.6998 1.1126 -0.2676 0.190 Uiso 1 1 calc R
H19B H 0.7981 1.1029 -0.3689 0.190 Uiso 1 1 calc R
H19C H 0.8230 1.1031 -0.1852 0.190 Uiso 1 1 calc R

loop_
_atom_site_aniso_label
_atom_site_aniso_U_11
_atom_site_aniso_U_22
_atom_site_aniso_U_33
_atom_site_aniso_U_23
_atom_site_aniso_U_13
_atom_site_aniso_U_12
O1 0.0641(11) 0.0732(11) 0.0494(10) 0.0078(9) 0.0193(9) 0.0072(9)
O2 0.0673(12) 0.0732(12) 0.0823(13) 0.0285(10) 0.0321(10) 0.0182(10)
O3 0.1069(15) 0.0983(15) 0.0765(14) 0.0242(12) 0.0395(12) 0.0483(13)
N1 0.0605(15) 0.0828(18) 0.099(2) -0.0035(15) 0.0226(15) 0.0106(14)
N2 0.0478(12) 0.0593(12) 0.0503(12) 0.0040(10) 0.0217(10) 0.0020(10)
N3 0.0448(12) 0.0584(12) 0.0514(12) 0.0031(10) 0.0196(10) 0.0005(10)
B1 0.0568(18) 0.0468(17) 0.0551(18) -0.0077(14) 0.0081(16) 0.0071(14)
C1 0.0575(18) 0.0751(19) 0.085(2) -0.0024(16) 0.0269(16) 0.0000(15)
C2 0.0488(15) 0.0584(15) 0.0622(16) -0.0028(13) 0.0176(13) 0.0013(12)
C3 0.0465(14) 0.0539(15) 0.0453(14) -0.0096(12) 0.0082(12) 0.0025(12)
C4 0.0678(19) 0.0658(17) 0.0667(18) 0.0024(14) 0.0178(15) 0.0098(15)
C5 0.069(2) 0.077(2) 0.091(2) 0.0020(18) 0.0140(18) 0.0244(16)
C6 0.0499(15) 0.0533(14) 0.0459(15) -0.0031(12) 0.0123(13) 0.0000(12)
C7 0.0484(15) 0.0522(14) 0.0449(14) 0.0012(12) 0.0128(12) -0.0023(12)
C8 0.0433(14) 0.0573(15) 0.0472(14) -0.0046(12) 0.0100(12) -0.0027(12)
C9 0.0455(15) 0.0577(15) 0.0511(15) -0.0094(12) 0.0117(12) -0.0010(12)
C10 0.0561(17) 0.0788(19) 0.0696(18) -0.0079(15) 0.0128(15) 0.0096(14)
C11 0.0494(17) 0.109(2) 0.081(2) -0.0114(19) 0.0273(17) 0.0036(17)
C12 0.0532(18) 0.113(2) 0.0713(19) 0.0085(18) 0.0267(16) -0.0063(17)
C13 0.0526(16) 0.0802(18) 0.0604(17) 0.0080(14) 0.0194(14) -0.0053(14)
C14 0.0697(18) 0.0600(16) 0.0533(16) 0.0105(13) 0.0108(14) 0.0028(14)
C15 0.0685(17) 0.0517(16) 0.0592(17) 0.0022(12) 0.0016(15) 0.0047(13)
C16 0.166(4) 0.131(3) 0.085(3) -0.011(2) 0.023(3) 0.063(3)
C17 0.074(2) 0.117(3) 0.151(4) 0.038(3) 0.020(2) -0.016(2)
C18 0.079(2) 0.135(3) 0.090(3) -0.004(2) -0.008(2) 0.001(2)
C19 0.116(3) 0.054(2) 0.208(5) -0.007(2) 0.012(3) 0.0045(19)

loop_
_atom_type_symbol
_atom_type_description
_atom_type_scat_dispersion_real
_atom_type_scat_dispersion_imag
_atom_type_scat_source
C C 0.0033 0.0016 'International Tables Vol C Tables 4.2.6.8 and 6.1.1.4'
H H 0.0000 0.0000 'International Tables Vol C Tables 4.2.6.8 and 6.1.1.4'
B B 0.0013 0.0007 'International Tables Vol C Tables 4.2.6.8 and 6.1.1.4'
N N 0.0061 0.0033 'International Tables Vol C Tables 4.2.6.8 and 6.1.1.4'
O O 0.0106 0.0060 'International Tables Vol C Tables 4.2.6.8 and 6.1.1.4'

loop_
_geom_angle_atom_site_label_1
_geom_angle_atom_site_label_2
_geom_angle_atom_site_label_3
_geom_angle
B1 O2 C14 110.17(19)
B1 O3 C15 109.31(19)
C1 N1 C5 115.8(2)
C6 N2 N3 118.50(18)
C6 N2 H2A 120.8
N3 N2 H2A 120.8
C7 N3 N2 115.20(18)
O2 B1 O3 112.3(2)
O2 B1 C9 125.8(2)
O3 B1 C9 121.9(2)
N1 C1 C2 124.8(3)
N1 C1 H1B 117.6
C2 C1 H1B 117.6
C1 C2 C3 119.1(2)
C1 C2 H2B 120.4
C3 C2 H2B 120.4
C2 C3 C4 116.9(2)
C2 C3 C6 124.4(2)
C4 C3 C6 118.6(2)
C5 C4 C3 119.1(3)
C5 C4 H4A 120.4
C3 C4 H4A 120.4
N1 C5 C4 124.3(3)
N1 C5 H5A 117.8
C4 C5 H5A 117.8
O1 C6 N2 123.3(2)
O1 C6 C3 120.5(2)
N2 C6 C3 116.3(2)
N3 C7 C8 119.6(2)
N3 C7 H7A 120.2
C8 C7 H7A 120.2
C13 C8 C9 119.9(2)
C13 C8 C7 118.2(2)
C9 C8 C7 121.8(2)
C10 C9 C8 117.2(2)
C10 C9 B1 117.4(2)
C8 C9 B1 125.3(2)
C11 C10 C9 121.9(3)
C11 C10 H10A 119.1
C9 C10 H10A 119.1
C12 C11 C10 120.0(3)
C12 C11 H11A 120.0
C10 C11 H11A 120.0
C13 C12 C11 120.0(3)
C13 C12 H12A 120.0
C11 C12 H12A 120.0
C12 C13 C8 121.0(3)
C12 C13 H13A 119.5
C8 C13 H13A 119.5
O2 C14 C16 108.6(2)
O2 C14 C17 105.9(2)
C16 C14 C17 108.4(3)
O2 C14 C15 102.62(19)
C16 C14 C15 116.3(2)
C17 C14 C15 114.3(2)
O3 C15 C18 106.5(2)
O3 C15 C19 108.9(3)
C18 C15 C19 108.7(3)
O3 C15 C14 103.63(19)
C18 C15 C14 114.1(2)
C19 C15 C14 114.5(2)
C14 C16 H16A 109.5
C14 C16 H16B 109.5
H16A C16 H16B 109.5
C14 C16 H16C 109.5
H16A C16 H16C 109.5
H16B C16 H16C 109.5
C14 C17 H17A 109.5
C14 C17 H17B 109.5
H17A C17 H17B 109.5
C14 C17 H17C 109.5
H17A C17 H17C 109.5
H17B C17 H17C 109.5
C15 C18 H18A 109.5
C15 C18 H18B 109.5
H18A C18 H18B 109.5
C15 C18 H18C 109.5
H18A C18 H18C 109.5
H18B C18 H18C 109.5
C15 C19 H19A 109.5
C15 C19 H19B 109.5
H19A C19 H19B 109.5
C15 C19 H19C 109.5
H19A C19 H19C 109.5
H19B C19 H19C 109.5

loop_
_geom_bond_atom_site_label_1
_geom_bond_atom_site_label_2
_geom_bond_distance
O1 C6 1.228(3)
O2 B1 1.335(3)
O2 C14 1.453(3)
O3 B1 1.352(3)
O3 C15 1.441(3)
N1 C1 1.321(3)
N1 C5 1.323(4)
N2 C6 1.347(3)
N2 N3 1.384(2)
N2 H2A 0.8600
N3 C7 1.276(3)
B1 C9 1.560(4)
C1 C2 1.376(3)
C1 H1B 0.9300
C2 C3 1.382(3)
C2 H2B 0.9300
C3 C4 1.386(3)
C3 C6 1.493(3)
C4 C5 1.381(4)
C4 H4A 0.9300
C5 H5A 0.9300
C7 C8 1.467(3)
C7 H7A 0.9300
C8 C13 1.398(3)
C8 C9 1.403(3)
C9 C10 1.399(3)
C10 C11 1.376(4)
C10 H10A 0.9300
C11 C12 1.373(4)
C11 H11A 0.9300
C12 C13 1.363(3)
C12 H12A 0.9300
C13 H13A 0.9300
C14 C16 1.499(4)
C14 C17 1.515(4)
C14 C15 1.550(3)
C15 C18 1.505(4)
C15 C19 1.510(4)
C16 H16A 0.9600
C16 H16B 0.9600
C16 H16C 0.9600
C17 H17A 0.9600
C17 H17B 0.9600
C17 H17C 0.9600
C18 H18A 0.9600
C18 H18B 0.9600
C18 H18C 0.9600
C19 H19A 0.9600
C19 H19B 0.9600
C19 H19C 0.9600

loop_
_geom_hbond_atom_site_label_D
_geom_hbond_atom_site_label_H
_geom_hbond_atom_site_label_A
_geom_hbond_distance_DH
_geom_hbond_distance_HA
_geom_hbond_distance_DA
_geom_hbond_angle_DHA
_geom_hbond_site_symmetry_A
N2 H2A O1 0.86 2.05 2.897(2) 166.0 4_575

loop_
_geom_torsion_atom_site_label_1
_geom_torsion_atom_site_label_2
_geom_torsion_atom_site_label_3
_geom_torsion_atom_site_label_4
_geom_torsion
C6 N2 N3 C7 -178.5(2)
C14 O2 B1 O3 2.0(3)
C14 O2 B1 C9 -179.8(2)
C15 O3 B1 O2 7.6(3)
C15 O3 B1 C9 -170.6(2)
C5 N1 C1 C2 -0.6(4)
N1 C1 C2 C3 0.2(4)
C1 C2 C3 C4 0.8(4)
C1 C2 C3 C6 176.5(2)
C2 C3 C4 C5 -1.2(4)
C6 C3 C4 C5 -177.2(2)
C1 N1 C5 C4 0.1(5)
C3 C4 C5 N1 0.8(5)
N3 N2 C6 O1 2.7(3)
N3 N2 C6 C3 -176.75(18)
C2 C3 C6 O1 -155.0(2)
C4 C3 C6 O1 20.7(3)
C2 C3 C6 N2 24.6(3)
C4 C3 C6 N2 -159.8(2)
N2 N3 C7 C8 178.25(18)
N3 C7 C8 C13 -15.3(3)
N3 C7 C8 C9 163.8(2)
C13 C8 C9 C10 1.7(3)
C7 C8 C9 C10 -177.4(2)
C13 C8 C9 B1 -175.7(2)
C7 C8 C9 B1 5.2(4)
O2 B1 C9 C10 -168.2(2)
O3 B1 C9 C10 9.8(4)
O2 B1 C9 C8 9.2(4)
O3 B1 C9 C8 -172.9(2)
C8 C9 C10 C11 -0.6(4)
B1 C9 C10 C11 177.0(2)
C9 C10 C11 C12 -1.0(4)
C10 C11 C12 C13 1.5(5)
C11 C12 C13 C8 -0.4(4)
C9 C8 C13 C12 -1.2(4)
C7 C8 C13 C12 177.9(2)
B1 O2 C14 C16 -133.4(3)
B1 O2 C14 C17 110.4(3)
B1 O2 C14 C15 -9.8(3)
B1 O3 C15 C18 107.7(3)
B1 O3 C15 C19 -135.3(3)
B1 O3 C15 C14 -13.0(3)
O2 C14 C15 O3 13.4(2)
C16 C14 C15 O3 131.7(3)
C17 C14 C15 O3 -100.7(3)
O2 C14 C15 C18 -102.0(3)
C16 C14 C15 C18 16.3(4)
C17 C14 C15 C18 143.9(3)
O2 C14 C15 C19 131.8(3)
C16 C14 C15 C19 -109.9(3)
C17 C14 C15 C19 17.7(4)

loop_
_cod_related_entry_id
_cod_related_entry_database
_cod_related_entry_code
1 ChemSpider 13165912
